data_1556001
loop_
_publ_author_name
'Halli, Juliette'
'Bolte, Michael'
'Bats, Jan'
'Manolikakes, Georg'

_publ_section_title
;
 Modular Two-Step Approach for the Stereodivergent Synthesis of
 1,3-Diamines with Three Continuous Stereocenters.
;
_journal_issue 3
_journal_name_full 'Organic letters'
_journal_page_first 674
_journal_page_last 677
_journal_paper_doi 10.1021/acs.orglett.6b03841
_journal_volume 19
_journal_year 2017
_chemical_formula_moiety 'C30 H30 N2 O3'
_chemical_formula_sum 'C30 H30 N2 O3'
_chemical_formula_weight 466.56
_space_group_crystal_system trigonal
_space_group_IT_number 148
_space_group_name_Hall '-R 3'
_space_group_name_H-M_alt 'R -3 :H'
_atom_sites_solution_hydrogens mixed
_audit_creation_method SHELXL-2014/6
_cell_angle_alpha 90
_cell_angle_beta 90
_cell_angle_gamma 120
_cell_formula_units_Z 18
_cell_length_a 26.495(2)
_cell_length_b 26.495(2)
_cell_length_c 25.840(2)
_cell_measurement_reflns_used 8626
_cell_measurement_temperature 173(2)
_cell_measurement_theta_max 20.43
_cell_measurement_theta_min 2.37
_cell_volume 15709(2)
_computing_cell_refinement 'X-Area (Stoe & Cie, 2001)'
_computing_data_collection 'X-Area (Stoe & Cie, 2001)'
_computing_data_reduction 'X-Area (Stoe & Cie, 2001)'
_computing_molecular_graphics 'XP in SHELXTL-Plus (Sheldrick, 2008)'
_computing_publication_material SHELXL
_computing_structure_refinement 'SHELXL-2014/6 (Sheldrick, 2014)'
_computing_structure_solution 'SHELXS (Sheldrick, 2008)'
_diffrn_ambient_temperature 173(2)
_diffrn_measured_fraction_theta_full 0.999
_diffrn_measured_fraction_theta_max 0.999
_diffrn_measurement_device_type 'STOE IPDS II two-circle-diffractometer'
_diffrn_measurement_method \w
_diffrn_radiation_type MoK\a
_diffrn_radiation_wavelength 0.71073
_diffrn_reflns_av_R_equivalents 0.1084
_diffrn_reflns_av_unetI/netI 0.1067
_diffrn_reflns_Laue_measured_fraction_full 0.999
_diffrn_reflns_Laue_measured_fraction_max 0.999
_diffrn_reflns_limit_h_max 31
_diffrn_reflns_limit_h_min -31
_diffrn_reflns_limit_k_max 31
_diffrn_reflns_limit_k_min -26
_diffrn_reflns_limit_l_max 30
_diffrn_reflns_limit_l_min -29
_diffrn_reflns_number 27244
_diffrn_reflns_point_group_measured_fraction_full 0.999
_diffrn_reflns_point_group_measured_fraction_max 0.999
_diffrn_reflns_theta_full 25.000
_diffrn_reflns_theta_max 25.021
_diffrn_reflns_theta_min 2.374
_diffrn_source 'Genix 3D I\mS microfocus X-ray source'
_exptl_absorpt_coefficient_mu 0.057
_exptl_absorpt_correction_T_max 1.000
_exptl_absorpt_correction_T_min 0.517
_exptl_absorpt_correction_type multi-scan
_exptl_absorpt_process_details 'X-Area (Stoe & Cie, 2001)'
_exptl_crystal_colour yellow
_exptl_crystal_density_diffrn 0.888
_exptl_crystal_description block
_exptl_crystal_F_000 4464
_exptl_crystal_size_max 0.210
_exptl_crystal_size_mid 0.170
_exptl_crystal_size_min 0.130
_refine_diff_density_max 0.246
_refine_diff_density_min -0.184
_refine_diff_density_rms 0.054
_refine_ls_extinction_method none
_refine_ls_goodness_of_fit_ref 0.973
_refine_ls_hydrogen_treatment mixed
_refine_ls_matrix_type full
_refine_ls_number_parameters 399
_refine_ls_number_reflns 6164
_refine_ls_number_restraints 240
_refine_ls_restrained_S_all 0.993
_refine_ls_R_factor_all 0.2316
_refine_ls_R_factor_gt 0.1185
_refine_ls_shift/su_max 0.000
_refine_ls_shift/su_mean 0.000
_refine_ls_structure_factor_coef Fsqd
_refine_ls_weighting_details 'w=1/[\s^2^(Fo^2^)+(0.1645P)^2^] where P=(Fo^2^+2Fc^2^)/3'
_refine_ls_weighting_scheme calc
_refine_ls_wR_factor_gt 0.2862
_refine_ls_wR_factor_ref 0.3575
_reflns_Friedel_coverage 0.000
_reflns_number_gt 2114
_reflns_number_total 6164
_reflns_threshold_expression 'I > 2\s(I)'
_cod_data_source_file 14a.cif
_cod_data_source_block ma26
_cod_original_cell_volume 15709(3)
_cod_database_code 1556001
_shelx_space_group_comment
; 
The symmetry employed for this shelxl refinement is uniquely defined 
by the following loop, which should always be used as a source of 
symmetry information in preference to the above space-group names. 
They are only intended as comments. 
;
_shelx_estimated_absorpt_t_min 0.988
_shelx_estimated_absorpt_t_max 0.993
_platon_squeeze_void_probe_radius 1.20
_shelxl_version_number 2014/6

loop_
_space_group_symop_operation_xyz
'x, y, z'
'-y, x-y, z'
'-x+y, -x, z'
'x+2/3, y+1/3, z+1/3'
'-y+2/3, x-y+1/3, z+1/3'
'-x+y+2/3, -x+1/3, z+1/3'
'x+1/3, y+2/3, z+2/3'
'-y+1/3, x-y+2/3, z+2/3'
'-x+y+1/3, -x+2/3, z+2/3'
'-x, -y, -z'
'y, -x+y, -z'
'x-y, x, -z'
'-x+2/3, -y+1/3, -z+1/3'
'y+2/3, -x+y+1/3, -z+1/3'
'x-y+2/3, x+1/3, -z+1/3'
'-x+1/3, -y+2/3, -z+2/3'
'y+1/3, -x+y+2/3, -z+2/3'
'x-y+1/3, x+2/3, -z+2/3'

loop_
_atom_site_label
_atom_site_type_symbol
_atom_site_fract_x
_atom_site_fract_y
_atom_site_fract_z
_atom_site_U_iso_or_equiv
_atom_site_adp_type
_atom_site_occupancy
_atom_site_site_symmetry_order
_atom_site_calc_flag
_atom_site_refinement_flags_posn
_atom_site_refinement_flags_adp
_atom_site_refinement_flags_occupancy
_atom_site_disorder_assembly
_atom_site_disorder_group
O1 O 0.0808(2) 0.41451(19) 0.64113(17) 0.1159(16) Uani 1 1 d . . . . .
O2 O -0.04608(19) 0.5485(2) 0.54119(17) 0.1088(15) Uani 1 1 d . . . . .
N1 N 0.0697(2) 0.4600(2) 0.5727(2) 0.0845(15) Uani 1 1 d . . . . .
H1 H 0.053(2) 0.453(2) 0.547(2) 0.079(19) Uiso 1 1 d . . . . .
N2 N 0.0157(2) 0.5851(2) 0.60778(19) 0.0857(14) Uani 1 1 d . . . . .
H2 H 0.033(2) 0.613(2) 0.631(2) 0.079(16) Uiso 1 1 d . . . . .
C1 C 0.0579(3) 0.4124(3) 0.5998(3) 0.0953(19) Uani 1 1 d . . . . .
C2 C 0.1139(2) 0.5183(2) 0.5901(2) 0.0783(15) Uani 1 1 d . . . . .
H2A H 0.1173 0.5149 0.6283 0.094 Uiso 1 1 calc R U . . .
C3 C 0.0947(2) 0.5646(2) 0.58299(19) 0.0758(15) Uani 1 1 d . . . . .
C4 C 0.0332(2) 0.5406(3) 0.6061(2) 0.0855(17) Uani 1 1 d . . . . .
H4 H 0.0057 0.5097 0.5818 0.103 Uiso 1 1 calc R U . . .
C5 C -0.0254(3) 0.5833(3) 0.5771(3) 0.0933(18) Uani 1 1 d . . . . .
C6 C 0.1395(2) 0.6211(2) 0.6087(2) 0.0870(17) Uani 1 1 d . . . . .
H6A H 0.1778 0.6346 0.5928 0.131 Uiso 1 1 calc R U . . .
H6B H 0.1281 0.6508 0.6041 0.131 Uiso 1 1 calc R U . . .
H6C H 0.1416 0.6143 0.6457 0.131 Uiso 1 1 calc R U . . .
C7 C 0.0919(3) 0.5788(3) 0.52514(19) 0.0878(17) Uani 1 1 d . . . . .
H7A H 0.0633 0.5434 0.5071 0.132 Uiso 1 1 calc R U . . .
H7B H 0.0802 0.6085 0.5225 0.132 Uiso 1 1 calc R U . . .
H7C H 0.1303 0.5935 0.5093 0.132 Uiso 1 1 calc R U . . .
C11 C 0.0160(4) 0.3568(3) 0.5755(3) 0.123(2) Uani 1 1 d D U . . .
C12 C 0.0311(6) 0.3123(6) 0.5708(7) 0.173(6) Uani 0.767(15) 1 d D U P A 1
H12 H 0.0693 0.3201 0.5790 0.208 Uiso 0.767(15) 1 calc R U P A 1
C13 C -0.0121(7) 0.2561(6) 0.5537(7) 0.189(6) Uani 0.767(15) 1 d D U P A 1
H13 H -0.0042 0.2248 0.5520 0.227 Uiso 0.767(15) 1 calc R U P A 1
C14 C -0.0655(6) 0.2483(5) 0.5395(5) 0.197(4) Uani 1 1 d D U . . .
H14 H -0.0935 0.2109 0.5269 0.236 Uiso 1 1 calc R U . A 1
C15 C -0.0826(6) 0.2921(5) 0.5422(6) 0.161(5) Uani 0.767(15) 1 d D U P A 1
H15 H -0.1207 0.2841 0.5335 0.193 Uiso 0.767(15) 1 calc R U P A 1
C16 C -0.0382(5) 0.3478(4) 0.5586(5) 0.122(4) Uani 0.767(15) 1 d D U P A 1
H16 H -0.0453 0.3796 0.5581 0.146 Uiso 0.767(15) 1 calc R U P A 1
C12' C 0.0109(12) 0.3057(7) 0.5963(11) 0.091(10) Uani 0.233(15) 1 d D U P A 2
H12' H 0.0413 0.3069 0.6168 0.109 Uiso 0.233(15) 1 calc R U P A 2
C13' C -0.0402(13) 0.2526(9) 0.5863(9) 0.122(13) Uani 0.233(15) 1 d D U P A 2
H13' H -0.0561 0.2216 0.6107 0.147 Uiso 0.233(15) 1 calc R U P A 2
C15' C -0.0600(15) 0.2976(8) 0.5139(12) 0.125(13) Uani 0.233(15) 1 d D U P A 2
H15' H -0.0821 0.2941 0.4838 0.150 Uiso 0.233(15) 1 calc R U P A 2
C16' C -0.0203(15) 0.3524(9) 0.5347(12) 0.132(16) Uani 0.233(15) 1 d D U P A 2
H16' H -0.0182 0.3866 0.5209 0.159 Uiso 0.233(15) 1 calc R U P A 2
C21 C 0.1730(2) 0.5359(2) 0.5685(2) 0.0806(15) Uani 1 1 d D . . . .
C22 C 0.2214(3) 0.5601(3) 0.6002(2) 0.0895(17) Uani 1 1 d D . . . .
H22 H 0.2161 0.5647 0.6359 0.107 Uiso 1 1 calc R U . . .
C23 C 0.2763(3) 0.5779(3) 0.5828(3) 0.104(2) Uani 1 1 d D . . . .
H23 H 0.3086 0.5947 0.6058 0.125 Uiso 1 1 calc R U . . .
C24 C 0.2841(3) 0.5713(3) 0.5325(4) 0.118(2) Uani 1 1 d D . . . .
H24 H 0.3221 0.5832 0.5200 0.142 Uiso 1 1 calc R U . . .
C25 C 0.2366(4) 0.5469(4) 0.4982(3) 0.127(3) Uani 1 1 d D . . . .
H25 H 0.2426 0.5429 0.4625 0.153 Uiso 1 1 calc R U . . .
C26 C 0.1803(3) 0.5285(3) 0.5167(2) 0.1008(19) Uani 1 1 d D . . . .
H26 H 0.1478 0.5113 0.4940 0.121 Uiso 1 1 calc R U . . .
C41 C 0.0243(3) 0.5122(3) 0.6582(3) 0.103(2) Uani 1 1 d . . . . .
O42 O 0.0592(2) 0.5427(2) 0.69754(19) 0.1209(16) Uani 1 1 d . . . . .
C43 C 0.0394(4) 0.5078(4) 0.7411(3) 0.125(3) Uani 1 1 d . . . . .
C44 C -0.0064(5) 0.4579(5) 0.7291(4) 0.175(4) Uani 1 1 d . . . . .
H44 H -0.0285 0.4262 0.7519 0.210 Uiso 1 1 calc R U . . .
C45 C -0.0170(4) 0.4603(4) 0.6739(3) 0.141(3) Uani 1 1 d . . . . .
H45 H -0.0473 0.4309 0.6535 0.170 Uiso 1 1 calc R U . . .
C46 C 0.0754(5) 0.5381(5) 0.7883(4) 0.204(5) Uani 1 1 d . . . . .
H46A H 0.0628 0.5642 0.8026 0.305 Uiso 1 1 calc R U . . .
H46B H 0.1166 0.5608 0.7786 0.305 Uiso 1 1 calc R U . . .
H46C H 0.0702 0.5090 0.8143 0.305 Uiso 1 1 calc R U . . .
C51 C -0.0457(3) 0.6254(4) 0.5869(3) 0.115(2) Uani 1 1 d D U . . .
C52 C -0.0107(6) 0.6804(6) 0.6097(7) 0.128(6) Uani 0.531(12) 1 d D U P B 1
H52 H 0.0289 0.6931 0.6172 0.153 Uiso 0.531(12) 1 calc R U P B 1
C53 C -0.0331(7) 0.7167(7) 0.6214(8) 0.140(6) Uani 0.531(12) 1 d D U P B 1
H53 H -0.0104 0.7525 0.6392 0.168 Uiso 0.531(12) 1 calc R U P B 1
C54 C -0.0890(6) 0.6992(6) 0.6064(6) 0.219(5) Uani 1 1 d D U . . .
H54 H -0.1020 0.7267 0.6080 0.263 Uiso 1 1 calc R U . B 1
C55 C -0.1283(7) 0.6424(8) 0.5886(8) 0.171(8) Uani 0.531(12) 1 d D U P B 1
H55 H -0.1687 0.6289 0.5843 0.205 Uiso 0.531(12) 1 calc R U P B 1
C56 C -0.1040(6) 0.6069(8) 0.5776(8) 0.166(7) Uani 0.531(12) 1 d D U P B 1
H56 H -0.1283 0.5692 0.5635 0.199 Uiso 0.531(12) 1 calc R U P B 1
C52' C -0.0382(10) 0.6520(10) 0.6343(6) 0.137(7) Uani 0.469(12) 1 d D U P B 2
H52' H -0.0157 0.6466 0.6601 0.164 Uiso 0.469(12) 1 calc R U P B 2
C53' C -0.0627(12) 0.6867(11) 0.6453(7) 0.172(9) Uani 0.469(12) 1 d D U P B 2
H53' H -0.0611 0.7012 0.6793 0.206 Uiso 0.469(12) 1 calc R U P B 2
C55' C -0.0902(9) 0.6803(9) 0.5548(6) 0.150(7) Uani 0.469(12) 1 d D U P B 2
H55' H -0.1027 0.6949 0.5270 0.180 Uiso 0.469(12) 1 calc R U P B 2
C56' C -0.0722(8) 0.6390(8) 0.5467(5) 0.121(6) Uani 0.469(12) 1 d D U P B 2
H56' H -0.0780 0.6206 0.5140 0.145 Uiso 0.469(12) 1 calc R U P B 2

loop_
_atom_site_aniso_label
_atom_site_aniso_U_11
_atom_site_aniso_U_22
_atom_site_aniso_U_33
_atom_site_aniso_U_23
_atom_site_aniso_U_13
_atom_site_aniso_U_12
O1 0.117(3) 0.101(3) 0.110(3) 0.020(2) -0.036(3) 0.040(3)
O2 0.106(3) 0.120(3) 0.108(3) -0.048(3) -0.037(2) 0.062(3)
N1 0.081(3) 0.086(4) 0.082(3) -0.005(3) -0.022(3) 0.038(3)
N2 0.078(3) 0.100(4) 0.085(3) -0.032(3) -0.023(3) 0.048(3)
C1 0.086(4) 0.077(4) 0.111(5) 0.013(4) -0.029(4) 0.032(4)
C2 0.078(4) 0.084(4) 0.067(3) -0.001(3) -0.008(3) 0.035(3)
C3 0.079(4) 0.078(4) 0.071(3) 0.000(3) -0.009(3) 0.040(3)
C4 0.074(4) 0.087(4) 0.078(4) -0.008(3) -0.011(3) 0.028(3)
C5 0.081(4) 0.100(5) 0.099(4) -0.026(4) -0.014(3) 0.045(4)
C6 0.080(4) 0.081(4) 0.088(4) -0.004(3) 0.000(3) 0.031(3)
C7 0.101(4) 0.091(4) 0.076(3) -0.003(3) -0.006(3) 0.052(4)
C11 0.136(6) 0.098(5) 0.136(5) 0.010(4) -0.040(4) 0.059(4)
C12 0.179(9) 0.156(9) 0.180(10) -0.005(7) -0.019(7) 0.080(7)
C13 0.204(10) 0.153(9) 0.213(11) -0.009(7) -0.016(8) 0.091(8)
C14 0.196(8) 0.164(8) 0.214(8) -0.012(6) -0.066(7) 0.078(6)
C15 0.158(9) 0.145(8) 0.159(9) 0.003(6) -0.029(7) 0.060(7)
C16 0.124(7) 0.089(6) 0.119(7) 0.021(5) -0.034(6) 0.029(5)
C12' 0.100(13) 0.086(12) 0.079(12) 0.006(8) -0.012(8) 0.040(9)
C13' 0.132(15) 0.114(15) 0.109(15) 0.006(9) -0.004(9) 0.052(10)
C15' 0.135(16) 0.118(16) 0.119(16) 0.006(9) -0.006(9) 0.059(10)
C16' 0.132(18) 0.131(18) 0.123(18) -0.001(9) 0.003(10) 0.057(11)
C21 0.075(4) 0.083(4) 0.082(4) -0.006(3) -0.013(3) 0.038(3)
C22 0.081(4) 0.080(4) 0.106(4) 0.012(3) 0.000(4) 0.039(3)
C23 0.104(6) 0.105(5) 0.109(5) 0.007(4) -0.001(4) 0.057(4)
C24 0.066(4) 0.116(6) 0.173(8) 0.002(5) -0.005(5) 0.044(4)
C25 0.142(8) 0.147(7) 0.112(5) 0.003(5) 0.009(5) 0.086(6)
C26 0.070(4) 0.134(6) 0.102(5) -0.003(4) 0.006(3) 0.053(4)
C41 0.080(4) 0.114(6) 0.085(4) -0.008(4) -0.001(4) 0.026(4)
O42 0.124(4) 0.119(4) 0.100(3) 0.005(3) 0.002(3) 0.046(3)
C43 0.117(6) 0.148(7) 0.087(5) 0.002(5) -0.007(4) 0.049(6)
C44 0.138(8) 0.191(10) 0.114(7) 0.033(6) 0.019(6) 0.020(8)
C45 0.108(6) 0.137(7) 0.105(6) 0.006(5) -0.008(4) 0.007(5)
C46 0.213(11) 0.227(12) 0.123(7) 0.000(7) -0.034(7) 0.074(9)
C51 0.102(5) 0.140(6) 0.118(5) -0.043(4) -0.030(4) 0.072(4)
C52 0.131(9) 0.130(9) 0.142(9) -0.007(7) -0.010(7) 0.080(8)
C53 0.132(9) 0.137(9) 0.162(10) -0.014(8) -0.014(8) 0.075(8)
C54 0.227(9) 0.231(9) 0.260(10) -0.042(7) -0.029(7) 0.160(8)
C55 0.168(11) 0.170(11) 0.193(12) -0.023(8) -0.016(8) 0.099(9)
C56 0.165(11) 0.161(11) 0.185(11) -0.033(8) -0.009(8) 0.092(8)
C52' 0.146(10) 0.157(11) 0.142(11) -0.015(8) -0.001(8) 0.101(8)
C53' 0.186(12) 0.182(12) 0.165(12) -0.006(9) -0.001(9) 0.106(9)
C55' 0.157(11) 0.170(11) 0.152(11) -0.005(8) -0.016(8) 0.105(9)
C56' 0.131(9) 0.127(9) 0.124(9) -0.005(7) -0.017(7) 0.080(8)

loop_
_atom_type_symbol
_atom_type_description
_atom_type_scat_dispersion_real
_atom_type_scat_dispersion_imag
_atom_type_scat_source
C C 0.0033 0.0016 'International Tables Vol C Tables 4.2.6.8 and 6.1.1.4'
H H 0.0000 0.0000 'International Tables Vol C Tables 4.2.6.8 and 6.1.1.4'
N N 0.0061 0.0033 'International Tables Vol C Tables 4.2.6.8 and 6.1.1.4'
O O 0.0106 0.0060 'International Tables Vol C Tables 4.2.6.8 and 6.1.1.4'

loop_
_geom_angle_atom_site_label_1
_geom_angle_atom_site_label_2
_geom_angle_atom_site_label_3
_geom_angle
C1 N1 C2 121.4(5)
C1 N1 H1 113(4)
C2 N1 H1 125(4)
C5 N2 C4 122.5(5)
C5 N2 H2 122(3)
C4 N2 H2 116(3)
O1 C1 N1 122.7(6)
O1 C1 C11 122.1(6)
N1 C1 C11 115.2(6)
N1 C2 C21 112.0(5)
N1 C2 C3 113.0(4)
C21 C2 C3 114.4(5)
N1 C2 H2A 105.5
C21 C2 H2A 105.5
C3 C2 H2A 105.5
C6 C3 C4 112.4(5)
C6 C3 C7 106.8(4)
C4 C3 C7 107.7(4)
C6 C3 C2 108.7(4)
C4 C3 C2 108.9(5)
C7 C3 C2 112.3(4)
N2 C4 C41 110.0(5)
N2 C4 C3 112.0(5)
C41 C4 C3 115.0(5)
N2 C4 H4 106.4
C41 C4 H4 106.4
C3 C4 H4 106.4
O2 C5 N2 121.8(6)
O2 C5 C51 120.1(6)
N2 C5 C51 118.1(6)
C3 C6 H6A 109.5
C3 C6 H6B 109.5
H6A C6 H6B 109.5
C3 C6 H6C 109.5
H6A C6 H6C 109.5
H6B C6 H6C 109.5
C3 C7 H7A 109.5
C3 C7 H7B 109.5
H7A C7 H7B 109.5
C3 C7 H7C 109.5
H7A C7 H7C 109.5
H7B C7 H7C 109.5
C16' C11 C12' 118.8(12)
C16 C11 C12 121.3(8)
C16' C11 C1 123.4(10)
C12' C11 C1 117.7(9)
C16 C11 C1 119.8(7)
C12 C11 C1 118.8(8)
C13 C12 C11 118.7(11)
C13 C12 H12 120.6
C11 C12 H12 120.6
C14 C13 C12 118.0(12)
C14 C13 H13 121.0
C12 C13 H13 121.0
C13' C14 C15' 121.6(14)
C13 C14 C15 125.5(11)
C13 C14 H14 117.3
C15 C14 H14 117.3
C16 C15 C14 115.0(10)
C16 C15 H15 122.5
C14 C15 H15 122.5
C11 C16 C15 120.9(9)
C11 C16 H16 119.5
C15 C16 H16 119.5
C11 C12' C13' 118.4(16)
C11 C12' H12' 120.8
C13' C12' H12' 120.8
C14 C13' C12' 115.9(16)
C14 C13' H13' 122.1
C12' C13' H13' 122.1
C16' C15' C14 117.0(17)
C16' C15' H15' 121.5
C14 C15' H15' 121.5
C11 C16' C15' 120.4(17)
C11 C16' H16' 119.8
C15' C16' H16' 119.8
C22 C21 C26 118.5(5)
C22 C21 C2 120.5(5)
C26 C21 C2 121.0(5)
C23 C22 C21 123.2(6)
C23 C22 H22 118.4
C21 C22 H22 118.4
C24 C23 C22 118.8(7)
C24 C23 H23 120.6
C22 C23 H23 120.6
C23 C24 C25 120.8(7)
C23 C24 H24 119.6
C25 C24 H24 119.6
C26 C25 C24 119.8(7)
C26 C25 H25 120.1
C24 C25 H25 120.1
C21 C26 C25 118.9(6)
C21 C26 H26 120.6
C25 C26 H26 120.6
C45 C41 O42 110.9(6)
C45 C41 C4 129.6(6)
O42 C41 C4 119.3(6)
C41 O42 C43 107.3(6)
C44 C43 O42 109.4(7)
C44 C43 C46 138.6(9)
O42 C43 C46 112.0(8)
C43 C44 C45 106.7(8)
C43 C44 H44 126.6
C45 C44 H44 126.6
C41 C45 C44 105.6(7)
C41 C45 H45 127.2
C44 C45 H45 127.2
C43 C46 H46A 109.5
C43 C46 H46B 109.5
H46A C46 H46B 109.5
C43 C46 H46C 109.5
H46A C46 H46C 109.5
H46B C46 H46C 109.5
C52' C51 C56' 119.4(10)
C56 C51 C52 118.5(10)
C52' C51 C5 121.6(9)
C56 C51 C5 117.6(9)
C56' C51 C5 119.0(8)
C52 C51 C5 123.6(8)
C53 C52 C51 121.3(12)
C53 C52 H52 119.3
C51 C52 H52 119.3
C54 C53 C52 117.9(13)
C54 C53 H53 121.1
C52 C53 H53 121.1
C53 C54 C55 123.4(12)
C53' C54 C55' 122.5(12)
C53 C54 H54 118.3
C55 C54 H54 118.3
C56 C55 C54 115.9(13)
C56 C55 H55 122.1
C54 C55 H55 122.1
C51 C56 C55 122.0(13)
C51 C56 H56 119.0
C55 C56 H56 119.0
C51 C52' C53' 121.5(13)
C51 C52' H52' 119.2
C53' C52' H52' 119.2
C54 C53' C52' 118.3(14)
C54 C53' H53' 120.8
C52' C53' H53' 120.8
C56' C55' C54 117.1(12)
C56' C55' H55' 121.4
C54 C55' H55' 121.4
C51 C56' C55' 119.9(12)
C51 C56' H56' 120.1
C55' C56' H56' 120.1

loop_
_geom_bond_atom_site_label_1
_geom_bond_atom_site_label_2
_geom_bond_distance
O1 C1 1.215(6)
O2 C5 1.228(6)
N1 C1 1.336(7)
N1 C2 1.465(7)
N1 H1 0.78(5)
N2 C5 1.329(7)
N2 C4 1.466(7)
N2 H2 0.88(5)
C1 C11 1.471(9)
C2 C21 1.500(8)
C2 C3 1.557(7)
C2 H2A 1.0000
C3 C6 1.521(7)
C3 C4 1.542(8)
C3 C7 1.552(7)
C4 C41 1.502(8)
C4 H4 1.0000
C5 C51 1.480(9)
C6 H6A 0.9800
C6 H6B 0.9800
C6 H6C 0.9800
C7 H7A 0.9800
C7 H7B 0.9800
C7 H7C 0.9800
C11 C16' 1.391(15)
C11 C12' 1.399(14)
C11 C16 1.404(10)
C11 C12 1.427(11)
C12 C13 1.420(13)
C12 H12 0.9500
C13 C14 1.373(12)
C13 H13 0.9500
C14 C13' 1.357(15)
C14 C15' 1.407(15)
C14 C15 1.442(12)
C14 H14 0.9500
C15 C16 1.417(11)
C15 H15 0.9500
C16 H16 0.9500
C12' C13' 1.406(16)
C12' H12' 0.9500
C13' H13' 0.9500
C15' C16' 1.405(16)
C15' H15' 0.9500
C16' H16' 0.9500
C21 C22 1.379(7)
C21 C26 1.381(7)
C22 C23 1.364(8)
C22 H22 0.9500
C23 C24 1.339(8)
C23 H23 0.9500
C24 C25 1.405(9)
C24 H24 0.9500
C25 C26 1.401(8)
C25 H25 0.9500
C26 H26 0.9500
C41 C45 1.321(9)
C41 O42 1.341(7)
O42 C43 1.383(8)
C43 C44 1.309(11)
C43 C46 1.508(12)
C44 C45 1.463(10)
C44 H44 0.9500
C45 H45 0.9500
C46 H46A 0.9800
C46 H46B 0.9800
C46 H46C 0.9800
C51 C52' 1.376(12)
C51 C56 1.390(13)
C51 C56' 1.400(11)
C51 C52 1.406(12)
C52 C53 1.393(13)
C52 H52 0.9500
C53 C54 1.366(13)
C53 H53 0.9500
C54 C53' 1.354(14)
C54 C55 1.413(13)
C54 C55' 1.417(13)
C54 H54 0.9500
C55 C56 1.408(14)
C55 H55 0.9500
C56 H56 0.9500
C52' C53' 1.398(14)
C52' H52' 0.9500
C53' H53' 0.9500
C55' C56' 1.412(14)
C55' H55' 0.9500
C56' H56' 0.9500

loop_
_geom_hbond_atom_site_label_D
_geom_hbond_atom_site_label_H
_geom_hbond_atom_site_label_A
_geom_hbond_distance_DH
_geom_hbond_distance_HA
_geom_hbond_distance_DA
_geom_hbond_angle_DHA
_geom_hbond_site_symmetry_A
N1 H1 O2 0.78(5) 2.28(6) 2.995(7) 154(5) 10_566
N2 H2 O1 0.88(5) 2.08(6) 2.953(7) 168(5) 14_456

loop_
_geom_torsion_atom_site_label_1
_geom_torsion_atom_site_label_2
_geom_torsion_atom_site_label_3
_geom_torsion_atom_site_label_4
_geom_torsion
C2 N1 C1 O1 3.2(10)
C2 N1 C1 C11 -175.3(6)
C1 N1 C2 C21 90.8(7)
C1 N1 C2 C3 -138.4(6)
N1 C2 C3 C6 172.4(5)
C21 C2 C3 C6 -58.0(6)
N1 C2 C3 C4 49.6(6)
C21 C2 C3 C4 179.2(4)
N1 C2 C3 C7 -69.6(6)
C21 C2 C3 C7 60.0(6)
C5 N2 C4 C41 -121.4(6)
C5 N2 C4 C3 109.4(6)
C6 C3 C4 N2 51.0(6)
C7 C3 C4 N2 -66.5(6)
C2 C3 C4 N2 171.5(4)
C6 C3 C4 C41 -75.6(7)
C7 C3 C4 C41 167.0(5)
C2 C3 C4 C41 45.0(6)
C4 N2 C5 O2 -9.1(10)
C4 N2 C5 C51 171.5(6)
O1 C1 C11 C16' 166(2)
N1 C1 C11 C16' -16(3)
O1 C1 C11 C12' -11(2)
N1 C1 C11 C12' 167.1(18)
O1 C1 C11 C16 129.0(9)
N1 C1 C11 C16 -52.5(12)
O1 C1 C11 C12 -49.4(14)
N1 C1 C11 C12 129.1(11)
C16 C11 C12 C13 -7(2)
C1 C11 C12 C13 171.8(12)
C11 C12 C13 C14 4(2)
C12 C13 C14 C15 -2(3)
C13 C14 C15 C16 3(2)
C12 C11 C16 C15 7.8(19)
C1 C11 C16 C15 -170.5(11)
C14 C15 C16 C11 -6(2)
C16' C11 C12' C13' -18(4)
C1 C11 C12' C13' 159(2)
C15' C14 C13' C12' -29(4)
C11 C12' C13' C14 33(4)
C13' C14 C15' C16' 9(5)
C12' C11 C16' C15' -2(5)
C1 C11 C16' C15' -179(3)
C14 C15' C16' C11 7(6)
N1 C2 C21 C22 -133.4(5)
C3 C2 C21 C22 96.5(6)
N1 C2 C21 C26 46.8(7)
C3 C2 C21 C26 -83.3(7)
C26 C21 C22 C23 0.9(9)
C2 C21 C22 C23 -179.0(6)
C21 C22 C23 C24 -0.5(10)
C22 C23 C24 C25 0.5(11)
C23 C24 C25 C26 -0.9(11)
C22 C21 C26 C25 -1.2(9)
C2 C21 C26 C25 178.6(6)
C24 C25 C26 C21 1.2(11)
N2 C4 C41 C45 104.2(9)
C3 C4 C41 C45 -128.2(9)
N2 C4 C41 O42 -70.6(7)
C3 C4 C41 O42 57.0(8)
C45 C41 O42 C43 0.7(9)
C4 C41 O42 C43 176.4(6)
C41 O42 C43 C44 -0.6(10)
C41 O42 C43 C46 -179.4(8)
O42 C43 C44 C45 0.2(12)
C46 C43 C44 C45 178.6(12)
O42 C41 C45 C44 -0.6(10)
C4 C41 C45 C44 -175.7(8)
C43 C44 C45 C41 0.2(12)
O2 C5 C51 C52' 159.5(14)
N2 C5 C51 C52' -21.1(16)
O2 C5 C51 C56 35.0(15)
N2 C5 C51 C56 -145.6(12)
O2 C5 C51 C56' -21.7(14)
N2 C5 C51 C56' 157.8(11)
O2 C5 C51 C52 -151.4(12)
N2 C5 C51 C52 28.1(14)
C56 C51 C52 C53 -2(2)
C5 C51 C52 C53 -175.5(14)
C51 C52 C53 C54 -5(3)
C52 C53 C54 C55 12(3)
C53 C54 C55 C56 -12(3)
C52 C51 C56 C55 2(3)
C5 C51 C56 C55 176.3(17)
C54 C55 C56 C51 4(3)
C56' C51 C52' C53' 8(3)
C5 C51 C52' C53' -173.0(19)
C55' C54 C53' C52' -3(4)
C51 C52' C53' C54 -7(4)
C53' C54 C55' C56' 11(3)
C52' C51 C56' C55' 1(3)
C5 C51 C56' C55' -178.1(15)
C54 C55' C56' C51 -10(3)

loop_
_platon_squeeze_void_nr
_platon_squeeze_void_average_x
_platon_squeeze_void_average_y
_platon_squeeze_void_average_z
_platon_squeeze_void_volume
_platon_squeeze_void_count_electrons
_platon_squeeze_void_content
1 -0.000 -0.000 0.500 1661 164 ' '
2 0.333 0.667 0.167 1662 164 ' '
3 0.667 0.333 0.833 1662 164 ' '
